data_4108012
loop_
_publ_author_name
'Aaron M. Appel'
'Suh-Jane Lee'
'James A. Franz'
'Daniel L. DuBois'
'M. Rakowski DuBois'
'Jerome C. Birnbaum'
'Brendan Twamley'

_publ_section_title
;
 Formation and Reactivity of a Persistent Radical in a Dinuclear
 Molybdenum Complex
;
_journal_name_full 'Journal of the American Chemical Society'
_journal_page_first 8940
_journal_page_last 8951
_journal_paper_doi 10.1021/ja078115r
_journal_volume 130
_journal_year 2008
_chemical_formula_sum 'C47.5 H70 F6 Mo4 O6 S10'
_chemical_formula_weight 1555.40
_chemical_name_common '[Cp*sMo(S2)SSMe][O3SCF3]'
_chemical_name_systematic
; 
 ? 
;
_space_group_IT_number 15
_symmetry_cell_setting monoclinic
_symmetry_space_group_name_Hall '-C 2yc'
_symmetry_space_group_name_H-M 'C 1 2/c 1'
_atom_sites_solution_hydrogens geom
_atom_sites_solution_primary direct
_atom_sites_solution_secondary difmap
_audit_creation_method SHELXL-97
_cell_angle_alpha 90.00
_cell_angle_beta 132.887(2)
_cell_angle_gamma 90.00
_cell_formula_units_Z 8
_cell_length_a 33.703(5)
_cell_length_b 20.664(3)
_cell_length_c 23.485(4)
_cell_measurement_reflns_used 7971
_cell_measurement_temperature 90(2)
_cell_measurement_theta_max 29.35
_cell_measurement_theta_min 2.12
_cell_volume 11984(3)
_computing_cell_refinement 'Bruker, 2006; SAINT+  v. 7.23a'
_computing_data_collection 'Bruker, 2001; SMART v. 5.630'
_computing_data_reduction 'Bruker, 2006; SAINT+  v. 7.23a'
_computing_molecular_graphics 'Bruker, 2003; XP, SHELXTL  v. 6.14'
_computing_publication_material 'Bruker, 2003; XCIF, SHELXTL  v. 6.14'
_computing_structure_refinement 'Bruker, 2003; XL,SHELXTL  v. 6.14''
_computing_structure_solution 'Bruker, 2003; XS, SHELXTL  v. 6.14'
_diffrn_ambient_temperature 90(2)
_diffrn_detector_area_resol_mean 8.3
_diffrn_measured_fraction_theta_full 0.999
_diffrn_measured_fraction_theta_max 0.999
_diffrn_measurement_device_type 'Bruker/Siemens SMART APEX'
_diffrn_measurement_method '\w scans'
_diffrn_radiation_monochromator graphite
_diffrn_radiation_source 'normal-focus sealed tube'
_diffrn_radiation_type MoK\a
_diffrn_radiation_wavelength 0.71073
_diffrn_reflns_av_R_equivalents 0.0000
_diffrn_reflns_av_sigmaI/netI 0.0940
_diffrn_reflns_limit_h_max 29
_diffrn_reflns_limit_h_min -40
_diffrn_reflns_limit_k_max 24
_diffrn_reflns_limit_k_min 0
_diffrn_reflns_limit_l_max 28
_diffrn_reflns_limit_l_min 0
_diffrn_reflns_number 136982
_diffrn_reflns_theta_full 25.25
_diffrn_reflns_theta_max 25.25
_diffrn_reflns_theta_min 1.65
_exptl_absorpt_coefficient_mu 1.229
_exptl_absorpt_correction_T_max 0.9525
_exptl_absorpt_correction_T_min 0.5565
_exptl_absorpt_correction_type multi-scan
_exptl_absorpt_process_details 'Twinabs (Sheldrick, 2002)'
_exptl_crystal_colour red
_exptl_crystal_density_diffrn 1.724
_exptl_crystal_description needle
_exptl_crystal_F_000 6280
_exptl_crystal_size_max 0.54
_exptl_crystal_size_mid 0.08
_exptl_crystal_size_min 0.04
_refine_diff_density_max 2.950
_refine_diff_density_min -1.899
_refine_diff_density_rms 0.182
_refine_ls_extinction_method none
_refine_ls_goodness_of_fit_ref 0.966
_refine_ls_hydrogen_treatment constr
_refine_ls_matrix_type full
_refine_ls_number_parameters 675
_refine_ls_number_reflns 26319
_refine_ls_number_restraints 7
_refine_ls_restrained_S_all 0.966
_refine_ls_R_factor_all 0.1075
_refine_ls_R_factor_gt 0.0651
_refine_ls_shift/su_max 0.001
_refine_ls_shift/su_mean 0.000
_refine_ls_structure_factor_coef Fsqd
_refine_ls_weighting_details 'calc w=1/[\s^2^(Fo^2^)+(0.0962P)^2^] where P=(Fo^2^+2Fc^2^)/3'
_refine_ls_weighting_scheme calc
_refine_ls_wR_factor_gt 0.1555
_refine_ls_wR_factor_ref 0.1756
_reflns_number_gt 16703
_reflns_number_total 26319
_reflns_threshold_expression I>2\s(I)
_cod_data_source_file ja078115r-file003.cif
_cod_data_source_block S4Me+
_cod_original_formula_sum 'C47.50 H70 F6 Mo4 O6 S10'
_cod_database_code 4108012

loop_
_symmetry_equiv_pos_as_xyz
'x, y, z'
'-x, y, -z+1/2'
'x+1/2, y+1/2, z'
'-x+1/2, y+1/2, -z+1/2'
'-x, -y, -z'
'x, -y, z-1/2'
'-x+1/2, -y+1/2, -z'
'x+1/2, -y+1/2, z-1/2'

loop_
_atom_site_label
_atom_site_type_symbol
_atom_site_fract_x
_atom_site_fract_y
_atom_site_fract_z
_atom_site_U_iso_or_equiv
_atom_site_adp_type
_atom_site_occupancy
_atom_site_symmetry_multiplicity
_atom_site_calc_flag
_atom_site_refinement_flags
_atom_site_disorder_assembly
_atom_site_disorder_group
C1 C 0.9051(2) 0.4437(3) 0.5836(3) 0.0269(13) Uani 1 1 d . . .
C2 C 0.9249(2) 0.4833(3) 0.5584(3) 0.0286(13) Uani 1 1 d . . .
C3 C 0.9096(2) 0.4533(3) 0.4909(3) 0.0260(13) Uani 1 1 d . . .
C4 C 0.8805(2) 0.3955(2) 0.4756(3) 0.0236(12) Uani 1 1 d . . .
C5 C 0.8776(2) 0.3900(3) 0.5332(3) 0.0265(13) Uani 1 1 d . . .
C6 C 0.9149(3) 0.4556(3) 0.6550(3) 0.0408(16) Uani 1 1 d . . .
H6A H 0.9472 0.4318 0.6988 0.061 Uiso 1 1 calc R . .
H6B H 0.8836 0.4409 0.6464 0.061 Uiso 1 1 calc R . .
H6C H 0.9204 0.5020 0.6668 0.061 Uiso 1 1 calc R . .
C7 C 0.9594(2) 0.5428(3) 0.5974(4) 0.0416(17) Uani 1 1 d . . .
H7A H 0.9977 0.5303 0.6350 0.062 Uiso 1 1 calc R . .
H7B H 0.9506 0.5651 0.6245 0.062 Uiso 1 1 calc R . .
H7C H 0.9523 0.5717 0.5583 0.062 Uiso 1 1 calc R . .
C8 C 0.9252(3) 0.4752(3) 0.4470(4) 0.0432(17) Uani 1 1 d . . .
H8A H 0.9577 0.4520 0.4665 0.065 Uiso 1 1 calc R . .
H8B H 0.9325 0.5218 0.4545 0.065 Uiso 1 1 calc R . .
H8C H 0.8954 0.4660 0.3915 0.065 Uiso 1 1 calc R . .
C9 C 0.8603(2) 0.3472(3) 0.4130(3) 0.0345(15) Uani 1 1 d . . .
H9A H 0.8879 0.3138 0.4339 0.052 Uiso 1 1 calc R . .
H9B H 0.8528 0.3692 0.3695 0.052 Uiso 1 1 calc R . .
H9C H 0.8270 0.3270 0.3946 0.052 Uiso 1 1 calc R . .
C10 C 0.8536(3) 0.3342(3) 0.5422(4) 0.0353(15) Uani 1 1 d . . .
H10A H 0.8806 0.2998 0.5725 0.053 Uiso 1 1 calc R . .
H10B H 0.8220 0.3176 0.4907 0.053 Uiso 1 1 calc R . .
H10C H 0.8424 0.3490 0.5692 0.053 Uiso 1 1 calc R . .
C11 C 0.6728(2) 0.5822(3) 0.3770(3) 0.0253(13) Uani 1 1 d . . .
C12 C 0.6922(2) 0.6391(3) 0.3676(3) 0.0220(12) Uani 1 1 d . . .
C13 C 0.6802(2) 0.6329(2) 0.2967(3) 0.0237(12) Uani 1 1 d . . .
C14 C 0.6539(2) 0.5726(3) 0.2636(3) 0.0273(13) Uani 1 1 d . . .
C15 C 0.6490(2) 0.5413(3) 0.3124(4) 0.0283(13) Uani 1 1 d . . .
C16 C 0.6731(3) 0.5710(3) 0.4406(4) 0.0378(16) Uani 1 1 d . . .
H16A H 0.6408 0.5907 0.4261 0.057 Uiso 1 1 calc R . .
H16B H 0.7056 0.5906 0.4889 0.057 Uiso 1 1 calc R . .
H16C H 0.6731 0.5244 0.4483 0.057 Uiso 1 1 calc R . .
C17 C 0.7172(2) 0.6965(3) 0.4207(4) 0.0299(14) Uani 1 1 d . . .
H17A H 0.6886 0.7267 0.4043 0.045 Uiso 1 1 calc R . .
H17B H 0.7419 0.7181 0.4184 0.045 Uiso 1 1 calc R . .
H17C H 0.7373 0.6822 0.4740 0.045 Uiso 1 1 calc R . .
C18 C 0.6913(2) 0.6833(3) 0.2632(3) 0.0334(14) Uani 1 1 d . . .
H18A H 0.6612 0.7141 0.2326 0.050 Uiso 1 1 calc R . .
H18B H 0.6951 0.6624 0.2297 0.050 Uiso 1 1 calc R . .
H18C H 0.7248 0.7062 0.3054 0.050 Uiso 1 1 calc R . .
C19 C 0.6309(2) 0.5478(3) 0.1855(3) 0.0330(14) Uani 1 1 d . . .
H19A H 0.5913 0.5498 0.1482 0.050 Uiso 1 1 calc R . .
H19B H 0.6424 0.5029 0.1908 0.050 Uiso 1 1 calc R . .
H19C H 0.6441 0.5746 0.1670 0.050 Uiso 1 1 calc R . .
C20 C 0.6200(3) 0.4777(3) 0.2945(4) 0.0413(17) Uani 1 1 d . . .
H20A H 0.5808 0.4853 0.2576 0.062 Uiso 1 1 calc R . .
H20B H 0.6320 0.4593 0.3426 0.062 Uiso 1 1 calc R . .
H20C H 0.6282 0.4474 0.2716 0.062 Uiso 1 1 calc R . .
C21 C 0.7689(3) 0.5061(3) 0.2671(4) 0.0431(17) Uani 1 1 d U . .
H21A H 0.7348 0.5220 0.2177 0.065 Uiso 1 1 calc R . .
H21B H 0.7848 0.4740 0.2568 0.065 Uiso 1 1 calc R . .
H21C H 0.7941 0.5423 0.2964 0.065 Uiso 1 1 calc R . .
Mo1 Mo 0.831904(18) 0.48496(2) 0.46401(3) 0.01966(12) Uani 1 1 d . . .
Mo2 Mo 0.740354(18) 0.54942(2) 0.38284(3) 0.01915(12) Uani 1 1 d . . .
S1 S 0.82440(6) 0.58668(8) 0.50762(9) 0.0351(4) Uani 1 1 d . . .
S2 S 0.82163(6) 0.59456(7) 0.41793(9) 0.0300(3) Uani 1 1 d . . .
S3 S 0.75601(6) 0.46881(7) 0.32336(8) 0.0290(3) Uani 1 1 d . . .
S4 S 0.76009(6) 0.45595(8) 0.45066(10) 0.0379(4) Uani 1 1 d . . .
C22 C 0.3891(2) 0.6286(2) 0.9736(3) 0.0216(12) Uani 1 1 d . A .
C23 C 0.4437(2) 0.6206(2) 1.0104(3) 0.0221(12) Uani 1 1 d . A .
C24 C 0.4742(2) 0.6756(3) 1.0593(3) 0.0243(12) Uani 1 1 d . A .
C25 C 0.4372(2) 0.7187(2) 1.0508(3) 0.0236(12) Uani 1 1 d . A .
C26 C 0.3844(2) 0.6896(3) 0.9973(3) 0.0240(12) Uani 1 1 d . A .
C27 C 0.3443(2) 0.5804(3) 0.9213(3) 0.0297(13) Uani 1 1 d . . .
H27A H 0.3435 0.5503 0.9527 0.044 Uiso 1 1 calc R . .
H27B H 0.3508 0.5562 0.8923 0.044 Uiso 1 1 calc R . .
H27C H 0.3096 0.6031 0.8847 0.044 Uiso 1 1 calc R . .
C28 C 0.4678(2) 0.5611(3) 1.0067(3) 0.0282(13) Uani 1 1 d . . .
H28A H 0.4804 0.5314 1.0488 0.042 Uiso 1 1 calc R . .
H28B H 0.4983 0.5736 1.0123 0.042 Uiso 1 1 calc R . .
H28C H 0.4402 0.5395 0.9566 0.042 Uiso 1 1 calc R . .
C29 C 0.5344(2) 0.6846(3) 1.1133(4) 0.0380(16) Uani 1 1 d . . .
H29A H 0.5522 0.6652 1.1639 0.057 Uiso 1 1 calc R . .
H29B H 0.5429 0.7309 1.1200 0.057 Uiso 1 1 calc R . .
H29C H 0.5475 0.6635 1.0913 0.057 Uiso 1 1 calc R . .
C30 C 0.4508(2) 0.7818(3) 1.0938(3) 0.0332(14) Uani 1 1 d . . .
H30A H 0.4605 0.7730 1.1430 0.050 Uiso 1 1 calc R . .
H30B H 0.4193 0.8106 1.0619 0.050 Uiso 1 1 calc R . .
H30C H 0.4814 0.8026 1.1044 0.050 Uiso 1 1 calc R . .
C31 C 0.3343(2) 0.7178(3) 0.9750(4) 0.0297(14) Uani 1 1 d . . .
H31A H 0.3355 0.7112 1.0175 0.044 Uiso 1 1 calc R . .
H31B H 0.3023 0.6963 0.9280 0.044 Uiso 1 1 calc R . .
H31C H 0.3326 0.7642 0.9650 0.044 Uiso 1 1 calc R . .
C32 C 0.3524(2) 0.7766(3) 0.6871(3) 0.0269(13) Uani 1 1 d . A .
C33 C 0.4079(2) 0.7612(2) 0.7294(3) 0.0235(12) Uani 1 1 d . A .
C34 C 0.4407(2) 0.8135(3) 0.7828(3) 0.0251(13) Uani 1 1 d . A .
C35 C 0.4045(2) 0.8605(2) 0.7712(3) 0.0233(12) Uani 1 1 d . A .
C36 C 0.3510(2) 0.8383(3) 0.7130(3) 0.0264(13) Uani 1 1 d . A .
C37 C 0.3041(3) 0.7381(3) 0.6218(4) 0.0415(16) Uani 1 1 d . . .
H37A H 0.2945 0.7495 0.5732 0.062 Uiso 1 1 calc R . .
H37B H 0.2735 0.7477 0.6172 0.062 Uiso 1 1 calc R . .
H37C H 0.3126 0.6918 0.6322 0.062 Uiso 1 1 calc R . .
C38 C 0.4280(3) 0.7029(3) 0.7185(4) 0.0359(15) Uani 1 1 d . . .
H38A H 0.4253 0.7099 0.6747 0.054 Uiso 1 1 calc R . .
H38B H 0.4060 0.6653 0.7077 0.054 Uiso 1 1 calc R . .
H38C H 0.4659 0.6951 0.7658 0.054 Uiso 1 1 calc R . .
C39 C 0.5005(2) 0.8196(3) 0.8357(4) 0.0371(15) Uani 1 1 d . . .
H39A H 0.5092 0.8416 0.8084 0.056 Uiso 1 1 calc R . .
H39B H 0.5169 0.7765 0.8520 0.056 Uiso 1 1 calc R . .
H39C H 0.5146 0.8450 0.8815 0.056 Uiso 1 1 calc R . .
C40 C 0.4216(3) 0.9256(3) 0.8120(3) 0.0390(16) Uani 1 1 d . . .
H40A H 0.4238 0.9575 0.7833 0.059 Uiso 1 1 calc R . .
H40B H 0.4571 0.9214 0.8649 0.059 Uiso 1 1 calc R . .
H40C H 0.3949 0.9399 0.8142 0.059 Uiso 1 1 calc R . .
C41 C 0.3002(3) 0.8751(3) 0.6780(4) 0.0437(17) Uani 1 1 d . . .
H41A H 0.2874 0.8987 0.6319 0.066 Uiso 1 1 calc R . .
H41B H 0.3080 0.9059 0.7163 0.066 Uiso 1 1 calc R . .
H41C H 0.2722 0.8448 0.6632 0.066 Uiso 1 1 calc R . .
C42 C 0.2729(2) 0.7171(3) 0.7553(4) 0.0391(16) Uiso 1 1 d . . .
H42A H 0.2443 0.7424 0.7089 0.059 Uiso 1 1 calc R . .
H42B H 0.2590 0.6985 0.7772 0.059 Uiso 1 1 calc R . .
H42C H 0.2845 0.6822 0.7411 0.059 Uiso 1 1 calc R . .
Mo3 Mo 0.412698(18) 0.70850(2) 0.93080(3) 0.02034(12) Uani 1 1 d . . .
Mo4 Mo 0.398586(19) 0.76547(2) 0.81821(3) 0.02152(12) Uani 1 1 d . . .
S5 S 0.38092(8) 0.65041(9) 0.81550(11) 0.0278(3) Uani 0.874(4) 1 d PD A 1
S6 S 0.46183(7) 0.67669(8) 0.89297(10) 0.0278(3) Uani 0.874(4) 1 d PD A 1
S7 S 0.44344(8) 0.81018(9) 0.93781(12) 0.0278(3) Uani 0.874(4) 1 d P A 1
S5B S 0.4290(5) 0.8288(7) 0.9372(8) 0.033(2) Uani 0.126(4) 1 d PD A 2
S6B S 0.4875(5) 0.7687(6) 0.9606(7) 0.033(2) Uani 0.126(4) 1 d PD A 2
S7B S 0.4055(6) 0.6595(7) 0.8434(8) 0.033(2) Uani 0.126(4) 1 d P A 2
S8 S 0.32971(6) 0.76891(7) 0.82625(8) 0.0279(3) Uani 1 1 d . A .
S9 S 0.3905(4) 0.6494(3) 0.4847(5) 0.0613(15) Uani 0.572(5) 1 d P B 1
F1 F 0.3152(3) 0.6712(4) 0.4889(5) 0.077(3) Uiso 0.572(5) 1 d P B 1
F2 F 0.3150(3) 0.5731(4) 0.4550(5) 0.067(2) Uiso 0.572(5) 1 d P B 1
F3 F 0.3745(4) 0.6014(4) 0.5709(6) 0.081(3) Uiso 0.572(5) 1 d P B 1
O1 O 0.4193(4) 0.7016(5) 0.5435(6) 0.055(3) Uiso 0.572(5) 1 d P B 1
O2 O 0.3420(5) 0.6773(5) 0.4007(7) 0.092(4) Uiso 0.572(5) 1 d P B 1
O3 O 0.4187(3) 0.5932(4) 0.4936(5) 0.057(3) Uiso 0.572(5) 1 d P B 1
C43 C 0.3465(6) 0.6269(8) 0.4950(9) 0.060(3) Uiso 0.572(5) 1 d P B 1
S9B S 0.3812(6) 0.6737(4) 0.4817(7) 0.0613(15) Uani 0.428(5) 1 d P B 2
F1B F 0.3423(4) 0.5952(5) 0.5168(7) 0.056(3) Uiso 0.428(5) 1 d P B 2
F2B F 0.3196(4) 0.5768(4) 0.4126(6) 0.055(3) Uiso 0.428(5) 1 d P B 2
F3B F 0.4034(5) 0.5537(6) 0.5203(8) 0.089(4) Uiso 0.428(5) 1 d P B 2
O1B O 0.4281(6) 0.6836(7) 0.5722(9) 0.061(4) Uiso 0.428(5) 1 d P B 2
O2B O 0.3242(4) 0.7042(5) 0.4377(7) 0.053(3) Uiso 0.428(5) 1 d P B 2
O3B O 0.4012(5) 0.6733(6) 0.4461(7) 0.058(3) Uiso 0.428(5) 1 d P B 2
C43B C 0.3602(8) 0.5982(10) 0.4851(12) 0.060(3) Uiso 0.428(5) 1 d P B 2
S10 S 0.17612(6) 0.39700(8) 0.31958(9) 0.0371(4) Uani 1 1 d . . .
F4 F 0.1120(2) 0.2933(3) 0.2701(4) 0.0445(19) Uiso 0.624(9) 1 d P C 1
F5 F 0.0821(3) 0.3833(4) 0.2744(5) 0.054(2) Uiso 0.624(9) 1 d P C 1
F6 F 0.0825(3) 0.3648(3) 0.1836(4) 0.065(3) Uiso 0.624(9) 1 d P C 1
F4B F 0.1210(5) 0.3241(6) 0.3386(7) 0.066(4) Uiso 0.376(9) 1 d P C 2
F5B F 0.0699(5) 0.3888(6) 0.2429(9) 0.056(4) Uiso 0.376(9) 1 d P C 2
F6B F 0.1043(5) 0.3086(6) 0.2335(8) 0.061(4) Uiso 0.376(9) 1 d P C 2
O4 O 0.2029(3) 0.3600(4) 0.2974(5) 0.050(3) Uiso 0.596(9) 1 d P D 1
O5 O 0.2024(3) 0.3786(4) 0.3968(5) 0.054(3) Uiso 0.596(9) 1 d P D 1
O6 O 0.1674(3) 0.4601(4) 0.2991(5) 0.058(3) Uiso 0.596(9) 1 d P D 1
O4B O 0.1553(5) 0.4333(7) 0.2525(9) 0.066(4) Uiso 0.404(9) 1 d P D 2
O5B O 0.2152(5) 0.3564(6) 0.3635(8) 0.060(4) Uiso 0.404(9) 1 d P D 2
O6B O 0.1733(5) 0.4492(5) 0.3647(7) 0.052(4) Uiso 0.404(9) 1 d P D 2
C44 C 0.1123(3) 0.3562(3) 0.2677(5) 0.059(2) Uani 1 1 d . C .
C51A C 0.4712(6) 0.3577(7) 0.7125(9) 0.060(4) Uiso 0.50 1 d P E -1
H51A H 0.5044 0.3324 0.7391 0.090 Uiso 0.50 1 calc PR E -1
H51B H 0.4484 0.3546 0.6562 0.090 Uiso 0.50 1 calc PR E -1
H51C H 0.4514 0.3406 0.7260 0.090 Uiso 0.50 1 calc PR E -1
C45A C 0.4855(4) 0.4263(5) 0.7369(8) 0.035(3) Uiso 0.50 1 d P E -1
C46A C 0.5160(5) 0.4431(6) 0.8144(7) 0.034(3) Uiso 0.50 1 d P E -1
H46A H 0.5282 0.4106 0.8520 0.041 Uiso 0.50 1 calc PR E -1
C47A C 0.5279(5) 0.5067(6) 0.8356(8) 0.036(3) Uiso 0.50 1 d P E -1
H47A H 0.5476 0.5182 0.8881 0.043 Uiso 0.50 1 calc PR E -1
C48A C 0.5117(6) 0.5557(8) 0.7819(8) 0.034(4) Uiso 0.50 1 d P E -1
H48A H 0.5209 0.5997 0.7976 0.040 Uiso 0.50 1 calc PR E -1
C49A C 0.4826(8) 0.5382(9) 0.7070(11) 0.047(5) Uiso 0.50 1 d P E -1
H49A H 0.4710 0.5702 0.6693 0.056 Uiso 0.50 1 calc PR E -1
C50A C 0.4697(5) 0.4734(7) 0.6852(8) 0.036(3) Uiso 0.50 1 d P E -1
H50A H 0.4492 0.4620 0.6324 0.043 Uiso 0.50 1 calc PR E -1

loop_
_atom_site_aniso_label
_atom_site_aniso_U_11
_atom_site_aniso_U_22
_atom_site_aniso_U_33
_atom_site_aniso_U_23
_atom_site_aniso_U_13
_atom_site_aniso_U_12
C1 0.028(3) 0.024(3) 0.014(3) 0.008(2) 0.008(3) 0.006(2)
C2 0.024(3) 0.026(3) 0.026(3) 0.004(3) 0.013(3) 0.003(2)
C3 0.019(3) 0.032(3) 0.029(3) 0.008(3) 0.017(3) 0.004(2)
C4 0.025(3) 0.021(3) 0.021(3) 0.005(2) 0.014(3) 0.005(2)
C5 0.030(3) 0.024(3) 0.021(3) 0.009(2) 0.015(3) 0.007(2)
C6 0.052(4) 0.044(4) 0.021(3) 0.006(3) 0.023(3) 0.009(3)
C7 0.028(3) 0.029(3) 0.042(4) -0.002(3) 0.013(3) 0.001(3)
C8 0.045(4) 0.047(4) 0.058(5) 0.015(3) 0.043(4) 0.008(3)
C9 0.040(4) 0.035(3) 0.028(3) 0.000(3) 0.023(3) 0.007(3)
C10 0.051(4) 0.024(3) 0.041(4) 0.009(3) 0.036(4) 0.001(3)
C11 0.027(3) 0.026(3) 0.037(3) -0.010(3) 0.027(3) -0.004(2)
C12 0.020(3) 0.027(3) 0.027(3) -0.005(2) 0.019(3) -0.002(2)
C13 0.018(3) 0.022(3) 0.029(3) -0.002(2) 0.014(3) 0.003(2)
C14 0.021(3) 0.025(3) 0.030(3) -0.007(3) 0.015(3) 0.007(2)
C15 0.027(3) 0.026(3) 0.040(4) -0.009(3) 0.026(3) -0.005(2)
C16 0.048(4) 0.041(4) 0.052(4) -0.018(3) 0.045(4) -0.016(3)
C17 0.031(3) 0.030(3) 0.040(4) -0.013(3) 0.029(3) -0.011(3)
C18 0.029(3) 0.038(3) 0.028(3) 0.002(3) 0.017(3) 0.004(3)
C19 0.028(3) 0.041(4) 0.020(3) 0.000(3) 0.012(3) 0.009(3)
C20 0.040(4) 0.036(4) 0.062(5) -0.021(3) 0.040(4) -0.014(3)
C21 0.047(3) 0.066(4) 0.029(3) 0.001(3) 0.031(3) 0.005(3)
Mo1 0.0227(3) 0.0216(2) 0.0168(2) 0.00282(19) 0.0143(2) 0.00047(19)
Mo2 0.0219(2) 0.0226(2) 0.0192(2) -0.00199(19) 0.0164(2) -0.00108(19)
S1 0.0290(8) 0.0440(9) 0.0261(8) -0.0096(7) 0.0162(7) -0.0018(7)
S2 0.0252(8) 0.0272(8) 0.0336(8) 0.0056(6) 0.0184(7) 0.0004(6)
S3 0.0267(8) 0.0356(8) 0.0240(7) -0.0056(6) 0.0170(7) 0.0027(6)
S4 0.0382(9) 0.0460(10) 0.0421(9) 0.0179(8) 0.0322(8) 0.0053(7)
C22 0.029(3) 0.022(3) 0.021(3) 0.002(2) 0.020(3) -0.001(2)
C23 0.034(3) 0.016(3) 0.023(3) 0.000(2) 0.022(3) 0.002(2)
C24 0.026(3) 0.029(3) 0.016(3) -0.001(2) 0.014(3) 0.002(2)
C25 0.037(3) 0.020(3) 0.020(3) 0.001(2) 0.022(3) 0.000(2)
C26 0.032(3) 0.029(3) 0.023(3) 0.005(2) 0.023(3) 0.005(2)
C27 0.039(3) 0.032(3) 0.031(3) -0.009(3) 0.030(3) -0.010(3)
C28 0.032(3) 0.026(3) 0.029(3) 0.002(3) 0.023(3) 0.003(3)
C29 0.035(4) 0.034(3) 0.035(4) -0.007(3) 0.021(3) 0.004(3)
C30 0.042(4) 0.026(3) 0.032(3) -0.007(3) 0.026(3) 0.001(3)
C31 0.044(4) 0.028(3) 0.041(4) 0.002(3) 0.038(3) 0.001(3)
C32 0.038(3) 0.023(3) 0.024(3) 0.000(2) 0.023(3) -0.002(2)
C33 0.039(3) 0.022(3) 0.021(3) 0.003(2) 0.024(3) -0.002(2)
C34 0.034(3) 0.023(3) 0.029(3) 0.006(2) 0.025(3) -0.001(2)
C35 0.037(3) 0.021(3) 0.016(3) 0.002(2) 0.020(3) 0.000(2)
C36 0.032(3) 0.029(3) 0.025(3) 0.008(2) 0.023(3) 0.008(3)
C37 0.044(4) 0.043(4) 0.027(3) -0.002(3) 0.020(3) -0.007(3)
C38 0.057(4) 0.027(3) 0.048(4) 0.005(3) 0.046(4) 0.008(3)
C39 0.040(4) 0.045(4) 0.037(4) 0.014(3) 0.030(3) 0.000(3)
C40 0.068(5) 0.027(3) 0.028(3) -0.006(3) 0.035(4) -0.009(3)
C41 0.045(4) 0.038(4) 0.045(4) 0.006(3) 0.030(4) 0.013(3)
Mo3 0.0236(3) 0.0223(2) 0.0216(2) 0.0009(2) 0.0179(2) -0.00072(19)
Mo4 0.0258(3) 0.0231(2) 0.0236(3) 0.0016(2) 0.0199(2) 0.0002(2)
S5 0.0345(7) 0.0284(6) 0.0290(6) 0.0015(5) 0.0249(5) 0.0004(4)
S6 0.0345(7) 0.0284(6) 0.0290(6) 0.0015(5) 0.0249(5) 0.0004(4)
S7 0.0345(7) 0.0284(6) 0.0290(6) 0.0015(5) 0.0249(5) 0.0004(4)
S5B 0.037(5) 0.045(5) 0.030(4) 0.004(4) 0.028(4) 0.000(3)
S6B 0.037(5) 0.045(5) 0.030(4) 0.004(4) 0.028(4) 0.000(3)
S7B 0.037(5) 0.045(5) 0.030(4) 0.004(4) 0.028(4) 0.000(3)
S8 0.0290(8) 0.0339(8) 0.0253(7) -0.0028(6) 0.0203(7) 0.0013(6)
S9 0.116(4) 0.032(3) 0.0618(17) -0.020(4) 0.071(2) -0.028(4)
S9B 0.116(4) 0.032(3) 0.0618(17) -0.020(4) 0.071(2) -0.028(4)
S10 0.0352(9) 0.0443(10) 0.0259(8) 0.0008(7) 0.0185(7) -0.0074(7)
C44 0.042(4) 0.034(4) 0.070(6) -0.008(4) 0.026(4) 0.013(3)

loop_
_atom_type_symbol
_atom_type_description
_atom_type_scat_dispersion_real
_atom_type_scat_dispersion_imag
_atom_type_scat_source
C C 0.0033 0.0016 'International Tables Vol C Tables 4.2.6.8 and 6.1.1.4'
H H 0.0000 0.0000 'International Tables Vol C Tables 4.2.6.8 and 6.1.1.4'
O O 0.0106 0.0060 'International Tables Vol C Tables 4.2.6.8 and 6.1.1.4'
F F 0.0171 0.0103 'International Tables Vol C Tables 4.2.6.8 and 6.1.1.4'
S S 0.1246 0.1234 'International Tables Vol C Tables 4.2.6.8 and 6.1.1.4'
Mo Mo -1.6832 0.6857 'International Tables Vol C Tables 4.2.6.8 and 6.1.1.4'

loop_
_geom_angle_atom_site_label_1
_geom_angle_atom_site_label_2
_geom_angle_atom_site_label_3
_geom_angle
C5 C1 C2 109.2(5)
C5 C1 C6 126.0(5)
C2 C1 C6 124.6(5)
C5 C1 Mo1 73.8(3)
C2 C1 Mo1 72.1(3)
C6 C1 Mo1 123.1(4)
C1 C2 C3 107.3(5)
C1 C2 C7 127.3(6)
C3 C2 C7 125.2(6)
C1 C2 Mo1 72.0(3)
C3 C2 Mo1 73.2(3)
C7 C2 Mo1 123.9(4)
C4 C3 C2 108.0(5)
C4 C3 C8 125.2(6)
C2 C3 C8 126.6(5)
C4 C3 Mo1 73.4(3)
C2 C3 Mo1 70.8(3)
C8 C3 Mo1 125.4(4)
C5 C4 C3 107.9(5)
C5 C4 C9 126.6(5)
C3 C4 C9 125.4(5)
C5 C4 Mo1 71.4(3)
C3 C4 Mo1 71.2(3)
C9 C4 Mo1 126.2(4)
C1 C5 C4 107.6(5)
C1 C5 C10 126.4(5)
C4 C5 C10 125.9(5)
C1 C5 Mo1 70.7(3)
C4 C5 Mo1 73.2(3)
C10 C5 Mo1 125.3(4)
C1 C6 H6A 109.5
C1 C6 H6B 109.5
H6A C6 H6B 109.5
C1 C6 H6C 109.5
H6A C6 H6C 109.5
H6B C6 H6C 109.5
C2 C7 H7A 109.5
C2 C7 H7B 109.5
H7A C7 H7B 109.5
C2 C7 H7C 109.5
H7A C7 H7C 109.5
H7B C7 H7C 109.5
C3 C8 H8A 109.5
C3 C8 H8B 109.5
H8A C8 H8B 109.5
C3 C8 H8C 109.5
H8A C8 H8C 109.5
H8B C8 H8C 109.5
C4 C9 H9A 109.5
C4 C9 H9B 109.5
H9A C9 H9B 109.5
C4 C9 H9C 109.5
H9A C9 H9C 109.5
H9B C9 H9C 109.5
C5 C10 H10A 109.5
C5 C10 H10B 109.5
H10A C10 H10B 109.5
C5 C10 H10C 109.5
H10A C10 H10C 109.5
H10B C10 H10C 109.5
C15 C11 C12 108.1(5)
C15 C11 C16 126.1(5)
C12 C11 C16 125.6(5)
C15 C11 Mo2 72.6(3)
C12 C11 Mo2 73.3(3)
C16 C11 Mo2 124.1(4)
C13 C12 C11 108.0(5)
C13 C12 C17 126.5(5)
C11 C12 C17 125.4(5)
C13 C12 Mo2 73.8(3)
C11 C12 Mo2 70.5(3)
C17 C12 Mo2 124.4(4)
C14 C13 C12 107.2(5)
C14 C13 C18 127.5(5)
C12 C13 C18 125.2(5)
C14 C13 Mo2 71.3(3)
C12 C13 Mo2 70.8(3)
C18 C13 Mo2 125.5(4)
C13 C14 C15 109.2(5)
C13 C14 C19 125.3(6)
C15 C14 C19 125.3(5)
C13 C14 Mo2 73.6(3)
C15 C14 Mo2 70.9(3)
C19 C14 Mo2 125.2(4)
C11 C15 C14 107.5(5)
C11 C15 C20 127.0(6)
C14 C15 C20 125.3(5)
C11 C15 Mo2 71.5(3)
C14 C15 Mo2 73.4(3)
C20 C15 Mo2 123.9(4)
C11 C16 H16A 109.5
C11 C16 H16B 109.5
H16A C16 H16B 109.5
C11 C16 H16C 109.5
H16A C16 H16C 109.5
H16B C16 H16C 109.5
C12 C17 H17A 109.5
C12 C17 H17B 109.5
H17A C17 H17B 109.5
C12 C17 H17C 109.5
H17A C17 H17C 109.5
H17B C17 H17C 109.5
C13 C18 H18A 109.5
C13 C18 H18B 109.5
H18A C18 H18B 109.5
C13 C18 H18C 109.5
H18A C18 H18C 109.5
H18B C18 H18C 109.5
C14 C19 H19A 109.5
C14 C19 H19B 109.5
H19A C19 H19B 109.5
C14 C19 H19C 109.5
H19A C19 H19C 109.5
H19B C19 H19C 109.5
C15 C20 H20A 109.5
C15 C20 H20B 109.5
H20A C20 H20B 109.5
C15 C20 H20C 109.5
H20A C20 H20C 109.5
H20B C20 H20C 109.5
S3 C21 H21A 109.5
S3 C21 H21B 109.5
H21A C21 H21B 109.5
S3 C21 H21C 109.5
H21A C21 H21C 109.5
H21B C21 H21C 109.5
C1 Mo1 C2 35.9(2)
C1 Mo1 S4 103.00(16)
C2 Mo1 S4 138.25(16)
C1 Mo1 C3 59.4(2)
C2 Mo1 C3 36.0(2)
S4 Mo1 C3 148.04(14)
C1 Mo1 C5 35.53(19)
C2 Mo1 C5 59.71(19)
S4 Mo1 C5 90.60(15)
C3 Mo1 C5 59.2(2)
C1 Mo1 C4 59.0(2)
C2 Mo1 C4 59.53(19)
S4 Mo1 C4 113.31(14)
C3 Mo1 C4 35.42(18)
C5 Mo1 C4 35.38(19)
C1 Mo1 S1 97.99(15)
C2 Mo1 S1 94.10(15)
S4 Mo1 S1 83.16(6)
C3 Mo1 S1 123.33(15)
C5 Mo1 S1 130.01(15)
C4 Mo1 S1 153.37(14)
C1 Mo1 S2 126.83(14)
C2 Mo1 S2 97.52(14)
S4 Mo1 S2 111.38(6)
C3 Mo1 S2 100.09(14)
C5 Mo1 S2 156.77(14)
C4 Mo1 S2 131.16(14)
S1 Mo1 S2 49.95(6)
C1 Mo1 S3 149.45(14)
C2 Mo1 S3 141.38(16)
S4 Mo1 S3 75.27(6)
C3 Mo1 S3 105.97(15)
C5 Mo1 S3 114.24(14)
C4 Mo1 S3 93.10(14)
S1 Mo1 S3 111.85(5)
S2 Mo1 S3 79.97(5)
C1 Mo1 Mo2 145.91(16)
C2 Mo1 Mo2 149.71(14)
S4 Mo1 Mo2 55.00(4)
C3 Mo1 Mo2 152.32(14)
C5 Mo1 Mo2 145.31(14)
C4 Mo1 Mo2 149.30(13)
S1 Mo1 Mo2 57.27(4)
S2 Mo1 Mo2 57.61(4)
S3 Mo1 Mo2 57.41(4)
C11 Mo2 S4 95.60(15)
C11 Mo2 C15 35.92(19)
S4 Mo2 C15 92.94(15)
C11 Mo2 C12 36.16(18)
S4 Mo2 C12 128.27(14)
C15 Mo2 C12 59.75(18)
C11 Mo2 C14 59.3(2)
S4 Mo2 C14 122.74(15)
C15 Mo2 C14 35.7(2)
C12 Mo2 C14 58.81(18)
C11 Mo2 C13 59.6(2)
S4 Mo2 C13 151.88(14)
C15 Mo2 C13 59.37(19)
C12 Mo2 C13 35.42(19)
C14 Mo2 C13 35.05(18)
C11 Mo2 S1 105.91(15)
S4 Mo2 S1 83.12(6)
C15 Mo2 S1 141.29(15)
C12 Mo2 S1 92.96(14)
C14 Mo2 S1 149.33(14)
C13 Mo2 S1 114.67(13)
C11 Mo2 S2 138.40(14)
S4 Mo2 S2 110.97(5)
C15 Mo2 S2 155.86(16)
C12 Mo2 S2 104.64(13)
C14 Mo2 S2 121.50(16)
C13 Mo2 S2 97.00(14)
S1 Mo2 S2 49.74(6)
C11 Mo2 S3 139.32(14)
S4 Mo2 S3 75.55(6)
C15 Mo2 S3 103.98(14)
C12 Mo2 S3 148.50(14)
C14 Mo2 S3 91.85(14)
C13 Mo2 S3 113.58(14)
S1 Mo2 S3 112.10(5)
S2 Mo2 S3 79.92(5)
C11 Mo2 Mo1 145.26(15)
S4 Mo2 Mo1 55.11(4)
C15 Mo2 Mo1 144.89(14)
C12 Mo2 Mo1 150.06(13)
C14 Mo2 Mo1 149.67(13)
C13 Mo2 Mo1 152.73(14)
S1 Mo2 Mo1 57.11(4)
S2 Mo2 Mo1 57.09(4)
S3 Mo2 Mo1 57.84(4)
S2 S1 Mo1 65.17(6)
S2 S1 Mo2 65.52(6)
Mo1 S1 Mo2 65.62(4)
S1 S2 Mo1 64.89(6)
S1 S2 Mo2 64.74(6)
Mo1 S2 Mo2 65.31(4)
C21 S3 Mo2 112.2(2)
C21 S3 Mo1 111.9(2)
Mo2 S3 Mo1 64.75(4)
Mo2 S4 Mo1 69.89(5)
C23 C22 C26 108.0(5)
C23 C22 C27 126.0(5)
C26 C22 C27 126.0(5)
C23 C22 Mo3 70.3(3)
C26 C22 Mo3 72.9(3)
C27 C22 Mo3 124.3(4)
C22 C23 C24 108.8(5)
C22 C23 C28 126.0(5)
C24 C23 C28 124.8(5)
C22 C23 Mo3 74.1(3)
C24 C23 Mo3 72.8(3)
C28 C23 Mo3 124.4(4)
C25 C24 C23 107.3(5)
C25 C24 C29 126.1(5)
C23 C24 C29 126.4(5)
C25 C24 Mo3 73.3(3)
C23 C24 Mo3 70.8(3)
C29 C24 Mo3 124.2(4)
C24 C25 C26 107.9(5)
C24 C25 C30 127.0(5)
C26 C25 C30 125.0(5)
C24 C25 Mo3 70.9(3)
C26 C25 Mo3 72.5(3)
C30 C25 Mo3 125.3(4)
C22 C26 C25 107.9(5)
C22 C26 C31 127.0(5)
C25 C26 C31 125.0(5)
C22 C26 Mo3 71.6(3)
C25 C26 Mo3 71.9(3)
C31 C26 Mo3 124.8(4)
C22 C27 H27A 109.5
C22 C27 H27B 109.5
H27A C27 H27B 109.5
C22 C27 H27C 109.5
H27A C27 H27C 109.5
H27B C27 H27C 109.5
C23 C28 H28A 109.5
C23 C28 H28B 109.5
H28A C28 H28B 109.5
C23 C28 H28C 109.5
H28A C28 H28C 109.5
H28B C28 H28C 109.5
C24 C29 H29A 109.5
C24 C29 H29B 109.5
H29A C29 H29B 109.5
C24 C29 H29C 109.5
H29A C29 H29C 109.5
H29B C29 H29C 109.5
C25 C30 H30A 109.5
C25 C30 H30B 109.5
H30A C30 H30B 109.5
C25 C30 H30C 109.5
H30A C30 H30C 109.5
H30B C30 H30C 109.5
C26 C31 H31A 109.5
C26 C31 H31B 109.5
H31A C31 H31B 109.5
C26 C31 H31C 109.5
H31A C31 H31C 109.5
H31B C31 H31C 109.5
C36 C32 C33 107.9(5)
C36 C32 C37 125.8(5)
C33 C32 C37 126.1(5)
C36 C32 Mo4 73.3(3)
C33 C32 Mo4 71.3(3)
C37 C32 Mo4 125.8(4)
C32 C33 C34 107.7(5)
C32 C33 C38 126.3(5)
C34 C33 C38 126.0(5)
C32 C33 Mo4 72.7(3)
C34 C33 Mo4 71.3(3)
C38 C33 Mo4 122.9(4)
C35 C34 C33 107.1(5)
C35 C34 C39 126.5(5)
C33 C34 C39 126.3(5)
C35 C34 Mo4 73.1(3)
C33 C34 Mo4 72.3(3)
C39 C34 Mo4 123.6(4)
C36 C35 C34 109.0(5)
C36 C35 C40 126.0(5)
C34 C35 C40 125.0(5)
C36 C35 Mo4 73.7(3)
C34 C35 Mo4 70.9(3)
C40 C35 Mo4 124.4(4)
C35 C36 C32 108.3(5)
C35 C36 C41 126.5(5)
C32 C36 C41 125.0(5)
C35 C36 Mo4 71.4(3)
C32 C36 Mo4 71.3(3)
C41 C36 Mo4 127.1(4)
C32 C37 H37A 109.5
C32 C37 H37B 109.5
H37A C37 H37B 109.5
C32 C37 H37C 109.5
H37A C37 H37C 109.5
H37B C37 H37C 109.5
C33 C38 H38A 109.5
C33 C38 H38B 109.5
H38A C38 H38B 109.5
C33 C38 H38C 109.5
H38A C38 H38C 109.5
H38B C38 H38C 109.5
C34 C39 H39A 109.5
C34 C39 H39B 109.5
H39A C39 H39B 109.5
C34 C39 H39C 109.5
H39A C39 H39C 109.5
H39B C39 H39C 109.5
C35 C40 H40A 109.5
C35 C40 H40B 109.5
H40A C40 H40B 109.5
C35 C40 H40C 109.5
H40A C40 H40C 109.5
H40B C40 H40C 109.5
C36 C41 H41A 109.5
C36 C41 H41B 109.5
H41A C41 H41B 109.5
C36 C41 H41C 109.5
H41A C41 H41C 109.5
H41B C41 H41C 109.5
S8 C42 H42A 109.5
S8 C42 H42B 109.5
H42A C42 H42B 109.5
S8 C42 H42C 109.5
H42A C42 H42C 109.5
H42B C42 H42C 109.5
S7B Mo3 C23 95.7(4)
S7B Mo3 S7 104.5(4)
C23 Mo3 S7 137.29(15)
S7B Mo3 C24 121.7(4)
C23 Mo3 C24 36.38(18)
S7 Mo3 C24 102.39(15)
S7B Mo3 C22 103.2(4)
C23 Mo3 C22 35.57(19)
S7 Mo3 C22 152.14(14)
C24 Mo3 C22 59.77(19)
S7B Mo3 C25 155.3(4)
C23 Mo3 C25 59.81(18)
S7 Mo3 C25 93.39(14)
C24 Mo3 C25 35.77(18)
C22 Mo3 C25 59.39(18)
S7B Mo3 C26 136.3(4)
C23 Mo3 C26 59.41(19)
S7 Mo3 C26 118.10(14)
C24 Mo3 C26 59.57(19)
C22 Mo3 C26 35.51(18)
C25 Mo3 C26 35.62(19)
S7B Mo3 S6 35.9(4)
C23 Mo3 S6 92.18(14)
S7 Mo3 S6 83.56(6)
C24 Mo3 S6 99.65(14)
C22 Mo3 S6 118.68(14)
C25 Mo3 S6 133.59(15)
C26 Mo3 S6 151.50(14)
S7B Mo3 S5 14.3(4)
C23 Mo3 S5 97.33(14)
S7 Mo3 S5 111.39(7)
C24 Mo3 S5 128.98(14)
C22 Mo3 S5 96.25(14)
C25 Mo3 S5 154.93(13)
C26 Mo3 S5 125.76(15)
S6 Mo3 S5 50.15(6)
S7B Mo3 S6B 86.4(5)
C23 Mo3 S6B 111.2(3)
S7 Mo3 S6B 35.8(3)
C24 Mo3 S6B 86.7(3)
C22 Mo3 S6B 145.3(3)
C25 Mo3 S6B 99.2(3)
C26 Mo3 S6B 134.4(3)
S6 Mo3 S6B 54.5(3)
S5 Mo3 S6B 98.9(3)
S7B Mo3 S8 88.5(4)
C23 Mo3 S8 142.65(14)
S7 Mo3 S8 76.05(6)
C24 Mo3 S8 148.34(14)
C22 Mo3 S8 107.40(14)
C25 Mo3 S8 112.65(14)
C26 Mo3 S8 92.72(14)
S6 Mo3 S8 111.41(6)
S5 Mo3 S8 78.48(6)
S6B Mo3 S8 106.1(3)
S7B Mo3 S5B 113.5(5)
C23 Mo3 S5B 140.6(4)
S7 Mo3 S5B 13.5(3)
C24 Mo3 S5B 104.2(4)
C22 Mo3 S5B 142.5(3)
C25 Mo3 S5B 87.5(3)
C26 Mo3 S5B 107.1(3)
S6 Mo3 S5B 96.4(3)
S5 Mo3 S5B 117.5(3)
S6B Mo3 S5B 49.0(3)
S8 Mo3 S5B 67.3(3)
S7B Mo4 S7 102.0(4)
S7B Mo4 C34 122.6(4)
S7 Mo4 C34 102.38(15)
S7B Mo4 C33 98.5(4)
S7 Mo4 C33 137.73(15)
C34 Mo4 C33 36.41(19)
S7B Mo4 C35 157.5(4)
S7 Mo4 C35 92.49(14)
C34 Mo4 C35 36.05(19)
C33 Mo4 C35 59.73(18)
S7B Mo4 C32 107.5(4)
S7 Mo4 C32 150.49(14)
C34 Mo4 C32 60.1(2)
C33 Mo4 C32 36.0(2)
C35 Mo4 C32 59.07(18)
S7B Mo4 C36 140.9(4)
S7 Mo4 C36 116.02(15)
C34 Mo4 C36 59.47(19)
C33 Mo4 C36 59.41(19)
C35 Mo4 C36 34.91(19)
C32 Mo4 C36 35.46(18)
S7B Mo4 S6 35.7(4)
S7 Mo4 S6 84.03(6)
C34 Mo4 S6 97.66(14)
C33 Mo4 S6 91.85(14)
C35 Mo4 S6 131.60(15)
C32 Mo4 S6 119.86(14)
C36 Mo4 S6 151.25(14)
S7B Mo4 S5 15.0(4)
S7 Mo4 S5 111.74(7)
C34 Mo4 S5 127.59(15)
C33 Mo4 S5 96.87(14)
C35 Mo4 S5 155.17(14)
C32 Mo4 S5 97.44(14)
C36 Mo4 S5 127.96(15)
S6 Mo4 S5 50.33(6)
S7B Mo4 S8 86.7(4)
S7 Mo4 S8 76.32(6)
C34 Mo4 S8 149.69(14)
C33 Mo4 S8 141.83(14)
C35 Mo4 S8 113.78(15)
C32 Mo4 S8 106.39(15)
C36 Mo4 S8 93.35(14)
S6 Mo4 S8 112.14(6)
S5 Mo4 S8 78.67(6)
S7B Mo4 S6B 82.0(5)
S7 Mo4 S6B 34.7(2)
C34 Mo4 S6B 89.9(3)
C33 Mo4 S6B 115.0(3)
C35 Mo4 S6B 101.3(3)
C32 Mo4 S6B 149.3(3)
C36 Mo4 S6B 135.3(3)
S6 Mo4 S6B 53.3(3)
S5 Mo4 S6B 96.2(3)
S8 Mo4 S6B 103.2(2)
S7B Mo4 S5B 108.5(5)
S7 Mo4 S5B 12.7(3)
C34 Mo4 S5B 106.5(3)
C33 Mo4 S5B 142.9(3)
C35 Mo4 S5B 89.2(3)
C32 Mo4 S5B 142.7(3)
C36 Mo4 S5B 107.3(3)
S6 Mo4 S5B 95.4(3)
S5 Mo4 S5B 115.6(3)
S8 Mo4 S5B 66.6(3)
S6B Mo4 S5B 47.4(3)
S6 S5 Mo4 64.51(7)
S6 S5 Mo3 64.89(7)
Mo4 S5 Mo3 65.01(5)
S5 S6 Mo4 65.16(7)
S5 S6 Mo3 64.96(7)
Mo4 S6 Mo3 65.22(5)
Mo4 S7 Mo3 69.78(6)
S6B S5B Mo3 63.5(5)
S6B S5B Mo4 65.6(5)
Mo3 S5B Mo4 61.8(3)
S5B S6B Mo3 67.5(5)
S5B S6B Mo4 67.0(5)
Mo3 S6B Mo4 63.2(3)
Mo3 S7B Mo4 73.5(5)
C42 S8 Mo4 112.1(2)
C42 S8 Mo3 113.1(2)
Mo4 S8 Mo3 64.54(4)
O3 S9 O1 120.7(8)
O3 S9 O2 120.0(7)
O1 S9 O2 111.2(7)
O3 S9 C43 108.2(8)
O1 S9 C43 98.3(8)
O2 S9 C43 90.9(9)
F1 C43 F2 107.3(12)
F1 C43 F3 101.0(13)
F2 C43 F3 95.8(12)
F1 C43 S9 119.8(12)
F2 C43 S9 117.4(12)
F3 C43 S9 111.8(11)
O3B S9B O2B 119.1(11)
O3B S9B O1B 111.2(12)
O2B S9B O1B 119.4(9)
O3B S9B C43B 113.8(10)
O2B S9B C43B 92.1(11)
O1B S9B C43B 96.9(11)
F1B C43B F2B 104.7(16)
F1B C43B F3B 110.2(17)
F2B C43B F3B 106.4(16)
F1B C43B S9B 116.9(17)
F2B C43B S9B 109.4(14)
F3B C43B S9B 108.8(14)
O5B S10 O6 140.4(7)
O5B S10 O5 52.8(6)
O6 S10 O5 120.5(5)
O5B S10 O4B 133.9(9)
O5 S10 O4B 163.5(7)
O5B S10 O4 54.7(7)
O6 S10 O4 113.5(5)
O5 S10 O4 107.5(5)
O4B S10 O4 81.1(7)
O5B S10 O6B 114.2(8)
O6 S10 O6B 58.4(6)
O5 S10 O6B 66.0(6)
O4B S10 O6B 100.2(7)
O4 S10 O6B 154.9(5)
O5B S10 C44 109.7(6)
O6 S10 C44 109.9(4)
O5 S10 C44 99.1(5)
O4B S10 C44 92.1(6)
O4 S10 C44 104.3(4)
O6B S10 C44 100.7(5)
F6B C44 F5 128.8(10)
F5 C44 F4 114.1(9)
F6B C44 F5B 117.0(11)
F4 C44 F5B 119.9(9)
F6B C44 F6 64.1(9)
F5 C44 F6 103.8(7)
F4 C44 F6 99.1(6)
F5B C44 F6 78.6(8)
F6B C44 F4B 99.0(10)
F5 C44 F4B 69.7(8)
F4 C44 F4B 63.2(6)
F5B C44 F4B 92.8(10)
F6 C44 F4B 153.4(7)
F6B C44 S10 117.6(8)
F5 C44 S10 113.6(6)
F4 C44 S10 118.5(5)
F5B C44 S10 120.0(7)
F6 C44 S10 104.7(6)
F4B C44 S10 101.4(6)
C50A C45A C46A 119.0(12)
C50A C45A C51A 121.1(13)
C46A C45A C51A 119.9(12)
C47A C46A C45A 119.1(13)
C47A C46A H46A 120.4
C45A C46A H46A 120.4
C46A C47A C48A 121.8(14)
C46A C47A H47A 119.1
C48A C47A H47A 119.1
C49A C48A C47A 118.0(17)
C49A C48A H48A 121.0
C47A C48A H48A 121.0
C48A C49A C50A 120.2(18)
C48A C49A H49A 119.9
C50A C49A H49A 119.9
C45A C50A C49A 121.9(14)
C45A C50A H50A 119.1
C49A C50A H50A 119.1

loop_
_geom_bond_atom_site_label_1
_geom_bond_atom_site_label_2
_geom_bond_distance
C1 C5 1.414(8)
C1 C2 1.416(8)
C1 C6 1.492(8)
C1 Mo1 2.296(5)
C2 C3 1.432(8)
C2 C7 1.500(8)
C2 Mo1 2.298(5)
C3 C4 1.427(7)
C3 C8 1.509(8)
C3 Mo1 2.331(5)
C4 C5 1.427(8)
C4 C9 1.504(8)
C4 Mo1 2.359(5)
C5 C10 1.504(7)
C5 Mo1 2.336(5)
C6 H6A 0.9800
C6 H6B 0.9800
C6 H6C 0.9800
C7 H7A 0.9800
C7 H7B 0.9800
C7 H7C 0.9800
C8 H8A 0.9800
C8 H8B 0.9800
C8 H8C 0.9800
C9 H9A 0.9800
C9 H9B 0.9800
C9 H9C 0.9800
C10 H10A 0.9800
C10 H10B 0.9800
C10 H10C 0.9800
C11 C15 1.416(8)
C11 C12 1.433(7)
C11 C16 1.505(8)
C11 Mo2 2.289(5)
C12 C13 1.427(8)
C12 C17 1.496(7)
C12 Mo2 2.326(5)
C13 C14 1.416(7)
C13 C18 1.499(8)
C13 Mo2 2.365(5)
C14 C15 1.421(8)
C14 C19 1.512(8)
C14 Mo2 2.336(5)
C15 C20 1.517(8)
C15 Mo2 2.304(5)
C16 H16A 0.9800
C16 H16B 0.9800
C16 H16C 0.9800
C17 H17A 0.9800
C17 H17B 0.9800
C17 H17C 0.9800
C18 H18A 0.9800
C18 H18B 0.9800
C18 H18C 0.9800
C19 H19A 0.9800
C19 H19B 0.9800
C19 H19C 0.9800
C20 H20A 0.9800
C20 H20B 0.9800
C20 H20C 0.9800
C21 S3 1.820(6)
C21 H21A 0.9800
C21 H21B 0.9800
C21 H21C 0.9800
Mo1 S4 2.2984(17)
Mo1 S1 2.4255(16)
Mo1 S2 2.4310(15)
Mo1 S3 2.4627(15)
Mo1 Mo2 2.6311(7)
Mo2 S4 2.2953(16)
Mo2 S1 2.4300(16)
Mo2 S2 2.4452(15)
Mo2 S3 2.4512(15)
S1 S2 2.050(2)
C22 C23 1.412(7)
C22 C26 1.430(7)
C22 C27 1.503(7)
C22 Mo3 2.335(5)
C23 C24 1.436(7)
C23 C28 1.509(7)
C23 Mo3 2.286(5)
C24 C25 1.431(7)
C24 C29 1.503(8)
C24 Mo3 2.313(5)
C25 C26 1.437(8)
C25 C30 1.518(7)
C25 Mo3 2.344(5)
C26 C31 1.502(7)
C26 Mo3 2.352(5)
C27 H27A 0.9800
C27 H27B 0.9800
C27 H27C 0.9800
C28 H28A 0.9800
C28 H28B 0.9800
C28 H28C 0.9800
C29 H29A 0.9800
C29 H29B 0.9800
C29 H29C 0.9800
C30 H30A 0.9800
C30 H30B 0.9800
C30 H30C 0.9800
C31 H31A 0.9800
C31 H31B 0.9800
C31 H31C 0.9800
C32 C36 1.427(8)
C32 C33 1.434(8)
C32 C37 1.496(8)
C32 Mo4 2.331(6)
C33 C34 1.441(8)
C33 C38 1.487(7)
C33 Mo4 2.312(5)
C34 C35 1.432(8)
C34 C39 1.487(8)
C34 Mo4 2.300(5)
C35 C36 1.405(8)
C35 C40 1.520(7)
C35 Mo4 2.328(5)
C36 C41 1.508(8)
C36 Mo4 2.357(5)
C37 H37A 0.9800
C37 H37B 0.9800
C37 H37C 0.9800
C38 H38A 0.9800
C38 H38B 0.9800
C38 H38C 0.9800
C39 H39A 0.9800
C39 H39B 0.9800
C39 H39C 0.9800
C40 H40A 0.9800
C40 H40B 0.9800
C40 H40C 0.9800
C41 H41A 0.9800
C41 H41B 0.9800
C41 H41C 0.9800
C42 S8 1.802(6)
C42 H42A 0.9800
C42 H42B 0.9800
C42 H42C 0.9800
Mo3 S7B 2.149(14)
Mo3 S7 2.298(2)
Mo3 S6 2.4425(17)
Mo3 S5 2.444(2)
Mo3 S6B 2.449(12)
Mo3 S8 2.4622(15)
Mo3 S5B 2.529(14)
Mo4 S7B 2.238(14)
Mo4 S7 2.291(2)
Mo4 S6 2.4285(17)
Mo4 S5 2.4414(19)
Mo4 S8 2.4549(16)
Mo4 S6B 2.555(12)
Mo4 S5B 2.583(14)
S5 S6 2.071(3)
S5B S6B 2.064(9)
S9 O3 1.422(11)
S9 O1 1.479(12)
S9 O2 1.584(15)
S9 C43 1.721(19)
F1 C43 1.328(17)
F2 C43 1.375(17)
F3 C43 1.433(19)
S9B O3B 1.386(18)
S9B O2B 1.568(18)
S9B O1B 1.58(2)
S9B C43B 1.74(2)
F1B C43B 1.24(2)
F2B C43B 1.34(2)
F3B C43B 1.42(2)
S10 O5B 1.287(13)
S10 O6 1.352(9)
S10 O5 1.424(9)
S10 O4B 1.426(15)
S10 O4 1.522(8)
S10 O6B 1.559(12)
S10 C44 1.805(8)
F4 C44 1.301(9)
F5 C44 1.261(11)
F6 C44 1.498(11)
F4B C44 1.621(15)
F5B C44 1.305(15)
F6B C44 1.178(13)
C51A C45A 1.483(17)
C51A H51A 0.9800
C51A H51B 0.9800
C51A H51C 0.9800
C45A C50A 1.350(19)
C45A C46A 1.395(19)
C46A C47A 1.366(18)
C46A H46A 0.9500
C47A C48A 1.41(2)
C47A H47A 0.9500
C48A C49A 1.355(17)
C48A H48A 0.9500
C49A C50A 1.39(2)
C49A H49A 0.9500
C50A H50A 0.9500
